data_7048285
loop_
_publ_author_name
'Rodr\'iguez-Rey, Jos\'e Luis'
'Esteban-G\'omez, David'
'Platas-Iglesias, Carlos'
'Sousa-Pedrares, Antonio'

_publ_section_title
;
 Electronic versus steric control in palladium complexes of carboranyl
 phosphine-iminophosphorane ligands.
;
_journal_issue 2
_journal_name_full 'Dalton transactions (Cambridge, England : 2003)'
_journal_page_first 486
_journal_page_last 503
_journal_paper_doi 10.1039/c8dt04006k
_journal_volume 48
_journal_year 2019
_chemical_formula_sum 'C60 H78 B20 Cl12 N2 P4 Pd2'
_chemical_formula_weight 1805.52
_space_group_crystal_system triclinic
_space_group_IT_number 2
_space_group_name_Hall '-P 1'
_space_group_name_H-M_alt 'P -1'
_symmetry_space_group_name_Hall '-P 1'
_symmetry_space_group_name_H-M 'P -1'
_atom_sites_solution_hydrogens geom
_audit_creation_method SHELXL-2014/7
_audit_update_record
;
2018-07-12 deposited with the CCDC.
2018-11-30 downloaded from the CCDC.
;
_cell_angle_alpha 108.249(6)
_cell_angle_beta 95.507(6)
_cell_angle_gamma 98.630(6)
_cell_formula_units_Z 1
_cell_length_a 10.0348(9)
_cell_length_b 12.5745(13)
_cell_length_c 17.0634(17)
_cell_measurement_reflns_used 1830
_cell_measurement_temperature 100(2)
_cell_measurement_theta_max 26.73
_cell_measurement_theta_min 2.44
_cell_volume 1998.1(4)
_computing_cell_refinement 'BRUKER APEX3'
_computing_data_collection 'BRUKER APEX3'
_computing_data_reduction 'Bruker SAINT'
_computing_structure_refinement 'SHELXL-2014/7 (Sheldrick, 2014)'
_computing_structure_solution SHELXT-2014
_diffrn_ambient_temperature 100(2)
_diffrn_measured_fraction_theta_full 0.999
_diffrn_measured_fraction_theta_max 0.997
_diffrn_measurement_device_type 'Bruker Kappa APEXII CCD'
_diffrn_measurement_method 'omega and phi scans'
_diffrn_radiation_type MoK\a
_diffrn_radiation_wavelength 0.71073
_diffrn_reflns_av_R_equivalents 0.0707
_diffrn_reflns_av_unetI/netI 0.0570
_diffrn_reflns_Laue_measured_fraction_full 0.999
_diffrn_reflns_Laue_measured_fraction_max 0.997
_diffrn_reflns_limit_h_max 12
_diffrn_reflns_limit_h_min -12
_diffrn_reflns_limit_k_max 16
_diffrn_reflns_limit_k_min -16
_diffrn_reflns_limit_l_max 21
_diffrn_reflns_limit_l_min -21
_diffrn_reflns_number 63178
_diffrn_reflns_point_group_measured_fraction_full 0.999
_diffrn_reflns_point_group_measured_fraction_max 0.997
_diffrn_reflns_theta_full 25.242
_diffrn_reflns_theta_max 27.103
_diffrn_reflns_theta_min 2.077
_exptl_absorpt_coefficient_mu 0.971
_exptl_absorpt_correction_T_max 0.9420
_exptl_absorpt_correction_T_min 0.8557
_exptl_absorpt_correction_type multi-scan
_exptl_absorpt_process_details
;
 Sheldrick, G.M. SADABS: Program for absorption correction
 using area detector data. University of G\"ottingen, Germany, 1996.
;
_exptl_crystal_colour Orange
_exptl_crystal_density_diffrn 1.501
_exptl_crystal_description Needle
_exptl_crystal_F_000 908
_exptl_crystal_size_max 0.220
_exptl_crystal_size_mid 0.050
_exptl_crystal_size_min 0.040
_refine_diff_density_max 0.648
_refine_diff_density_min -0.861
_refine_diff_density_rms 0.099
_refine_ls_extinction_method none
_refine_ls_goodness_of_fit_ref 1.037
_refine_ls_hydrogen_treatment constr
_refine_ls_matrix_type full
_refine_ls_number_parameters 452
_refine_ls_number_reflns 8784
_refine_ls_number_restraints 0
_refine_ls_restrained_S_all 1.037
_refine_ls_R_factor_all 0.0603
_refine_ls_R_factor_gt 0.0371
_refine_ls_shift/su_max 0.001
_refine_ls_shift/su_mean 0.000
_refine_ls_structure_factor_coef Fsqd
_refine_ls_weighting_details 'w=1/[\s^2^(Fo^2^)+(0.0356P)^2^+1.1670P] where P=(Fo^2^+2Fc^2^)/3'
_refine_ls_weighting_scheme calc
_refine_ls_wR_factor_gt 0.0783
_refine_ls_wR_factor_ref 0.0866
_reflns_Friedel_coverage 0.000
_reflns_number_gt 6606
_reflns_number_total 8784
_reflns_threshold_expression 'I > 2\s(I)'
_cod_data_source_file c8dt04006k2.cif
_cod_data_source_block Pd2
_cod_depositor_comments 'Adding full bibliography for 7048284--7048289.cif.'
_cod_original_cell_volume 1998.1(3)
_cod_database_code 7048285
_shelx_shelxl_version_number 2014/7
_shelx_space_group_comment
;
The symmetry employed for this shelxl refinement is uniquely defined
by the following loop, which should always be used as a source of
symmetry information in preference to the above space-group names.
They are only intended as comments.
;
_shelx_estimated_absorpt_t_min 0.815
_shelx_estimated_absorpt_t_max 0.962

loop_
_space_group_symop_operation_xyz
'x, y, z'
'-x, -y, -z'

loop_
_atom_site_label
_atom_site_type_symbol
_atom_site_fract_x
_atom_site_fract_y
_atom_site_fract_z
_atom_site_U_iso_or_equiv
_atom_site_adp_type
_atom_site_occupancy
_atom_site_site_symmetry_order
_atom_site_calc_flag
_atom_site_refinement_flags_posn
_atom_site_refinement_flags_adp
Pd1 Pd 0.54811(2) 0.58582(2) 0.60462(2) 0.01205(7) Uani 1 1 d . .
Cl1 Cl 0.48473(7) 0.74901(6) 0.68231(5) 0.01858(16) Uani 1 1 d . .
Cl2 Cl 0.62558(7) 0.43566(6) 0.51087(4) 0.01700(16) Uani 1 1 d . .
P1 P 0.63631(7) 0.36729(6) 0.72649(4) 0.01052(16) Uani 1 1 d . .
P2 P 0.71717(7) 0.60059(6) 0.70279(5) 0.01147(16) Uani 1 1 d . .
N1 N 0.4942(2) 0.4008(2) 0.70581(14) 0.0114(5) Uani 1 1 d . .
B3 B 0.3085(3) 0.1995(3) 0.6597(2) 0.0155(7) Uani 1 1 d . .
H3 H 0.3771 0.1422 0.6286 0.019 Uiso 1 1 calc R U
B4 B 0.3266(3) 0.2638(3) 0.7703(2) 0.0159(7) Uani 1 1 d . .
H4 H 0.4059 0.2470 0.8134 0.019 Uiso 1 1 calc R U
B5 B 0.2793(3) 0.4002(3) 0.7907(2) 0.0143(7) Uani 1 1 d . .
H5 H 0.3264 0.4749 0.8474 0.017 Uiso 1 1 calc R U
B6 B 0.2350(3) 0.4168(3) 0.6930(2) 0.0133(7) Uani 1 1 d . .
H6 H 0.2555 0.5017 0.6836 0.016 Uiso 1 1 calc R U
B7 B 0.1329(3) 0.1761(3) 0.6181(2) 0.0185(8) Uani 1 1 d . .
H7 H 0.0845 0.1025 0.5608 0.022 Uiso 1 1 calc R U
B8 B 0.1821(3) 0.1576(3) 0.7150(2) 0.0184(8) Uani 1 1 d . .
H8 H 0.1664 0.0711 0.7220 0.022 Uiso 1 1 calc R U
B9 B 0.1628(3) 0.2825(3) 0.7963(2) 0.0180(8) Uani 1 1 d . .
H9 H 0.1332 0.2788 0.8571 0.022 Uiso 1 1 calc R U
B10 B 0.1056(3) 0.3779(3) 0.7483(2) 0.0176(8) Uani 1 1 d . .
H10 H 0.0381 0.4378 0.7772 0.021 Uiso 1 1 calc R U
B11 B 0.0877(3) 0.3117(3) 0.6389(2) 0.0172(7) Uani 1 1 d . .
H11 H 0.0091 0.3282 0.5951 0.021 Uiso 1 1 calc R U
B12 B 0.0434(3) 0.2275(3) 0.7022(2) 0.0188(8) Uani 1 1 d . .
H12 H -0.0646 0.1876 0.7012 0.023 Uiso 1 1 calc R U
C1 C 0.3656(3) 0.3468(2) 0.71076(17) 0.0114(6) Uani 1 1 d . .
C2 C 0.2457(3) 0.2922(3) 0.61803(18) 0.0157(6) Uani 1 1 d . .
C3 C 0.2947(3) 0.3015(3) 0.53974(18) 0.0191(7) Uani 1 1 d . .
H3A H 0.2495 0.2345 0.4922 0.029 Uiso 1 1 calc R U
H3B H 0.3936 0.3055 0.5452 0.029 Uiso 1 1 calc R U
H3C H 0.2731 0.3706 0.5307 0.029 Uiso 1 1 calc R U
C4 C 0.7611(3) 0.4633(2) 0.69791(18) 0.0118(6) Uani 1 1 d . .
H4A H 0.7762 0.4242 0.6403 0.014 Uiso 1 1 calc R U
H4B H 0.8485 0.4776 0.7352 0.014 Uiso 1 1 calc R U
C5 C 0.6558(3) 0.2245(2) 0.67025(18) 0.0139(6) Uani 1 1 d . .
C6 C 0.6740(3) 0.1946(3) 0.58584(19) 0.0224(7) Uani 1 1 d . .
H6A H 0.6868 0.2517 0.5602 0.027 Uiso 1 1 calc R U
C7 C 0.6734(4) 0.0830(3) 0.5408(2) 0.0371(9) Uani 1 1 d . .
H7A H 0.6876 0.0631 0.4841 0.045 Uiso 1 1 calc R U
C8 C 0.6523(4) -0.0009(3) 0.5774(2) 0.0406(10) Uani 1 1 d . .
H8A H 0.6501 -0.0783 0.5456 0.049 Uiso 1 1 calc R U
C9 C 0.6345(3) 0.0278(3) 0.6597(2) 0.0297(8) Uani 1 1 d . .
H9A H 0.6210 -0.0298 0.6848 0.036 Uiso 1 1 calc R U
C10 C 0.6360(3) 0.1404(3) 0.7065(2) 0.0197(7) Uani 1 1 d . .
H10A H 0.6235 0.1597 0.7634 0.024 Uiso 1 1 calc R U
C11 C 0.6959(3) 0.3905(2) 0.83489(17) 0.0115(6) Uani 1 1 d . .
C12 C 0.8134(3) 0.3523(3) 0.85778(18) 0.0150(6) Uani 1 1 d . .
H12A H 0.8573 0.3074 0.8161 0.018 Uiso 1 1 calc R U
C13 C 0.8647(3) 0.3803(3) 0.94135(19) 0.0181(7) Uani 1 1 d . .
H13 H 0.9442 0.3546 0.9570 0.022 Uiso 1 1 calc R U
C14 C 0.8009(3) 0.4453(3) 1.00232(19) 0.0200(7) Uani 1 1 d . .
H14 H 0.8370 0.4646 1.0596 0.024 Uiso 1 1 calc R U
C15 C 0.6840(3) 0.4825(3) 0.97993(18) 0.0179(7) Uani 1 1 d . .
H15 H 0.6401 0.5271 1.0219 0.021 Uiso 1 1 calc R U
C16 C 0.6315(3) 0.4547(2) 0.89661(18) 0.0143(6) Uani 1 1 d . .
H16 H 0.5510 0.4795 0.8814 0.017 Uiso 1 1 calc R U
C17 C 0.7073(3) 0.6718(2) 0.81196(18) 0.0142(6) Uani 1 1 d . .
C18 C 0.8288(3) 0.7171(3) 0.86782(19) 0.0190(7) Uani 1 1 d . .
H18 H 0.9139 0.7152 0.8479 0.023 Uiso 1 1 calc R U
C19 C 0.8251(3) 0.7646(3) 0.95226(19) 0.0224(7) Uani 1 1 d . .
H19 H 0.9077 0.7947 0.9905 0.027 Uiso 1 1 calc R U
C20 C 0.7009(3) 0.7683(3) 0.98105(19) 0.0234(7) Uani 1 1 d . .
H20 H 0.6985 0.8013 1.0390 0.028 Uiso 1 1 calc R U
C21 C 0.5808(3) 0.7243(3) 0.92589(19) 0.0206(7) Uani 1 1 d . .
H21 H 0.4960 0.7272 0.9461 0.025 Uiso 1 1 calc R U
C22 C 0.5829(3) 0.6757(3) 0.84122(18) 0.0166(6) Uani 1 1 d . .
H22 H 0.5000 0.6453 0.8034 0.020 Uiso 1 1 calc R U
C23 C 0.8662(3) 0.6775(3) 0.67834(17) 0.0150(6) Uani 1 1 d . .
C24 C 0.8634(3) 0.7899(3) 0.68258(19) 0.0212(7) Uani 1 1 d . .
H24 H 0.7889 0.8238 0.7017 0.025 Uiso 1 1 calc R U
C25 C 0.9685(3) 0.8518(3) 0.6592(2) 0.0266(8) Uani 1 1 d . .
H25 H 0.9664 0.9284 0.6624 0.032 Uiso 1 1 calc R U
C26 C 1.0767(3) 0.8025(3) 0.6310(2) 0.0303(8) Uani 1 1 d . .
H26 H 1.1486 0.8449 0.6144 0.036 Uiso 1 1 calc R U
C27 C 1.0803(3) 0.6920(3) 0.6268(2) 0.0352(9) Uani 1 1 d . .
H27 H 1.1549 0.6583 0.6076 0.042 Uiso 1 1 calc R U
C28 C 0.9752(3) 0.6293(3) 0.6505(2) 0.0245(7) Uani 1 1 d . .
H28 H 0.9783 0.5531 0.6476 0.029 Uiso 1 1 calc R U
Cl1S Cl 0.41180(11) 0.92472(9) 0.08882(7) 0.0512(3) Uani 1 1 d . .
Cl2S Cl 0.14358(9) 0.93923(8) 0.13998(6) 0.0406(2) Uani 1 1 d . .
C1S C 0.2864(4) 1.0093(3) 0.1111(3) 0.0441(10) Uani 1 1 d . .
H1S1 H 0.2567 1.0291 0.0612 0.053 Uiso 1 1 calc R U
H1S2 H 0.3264 1.0813 0.1570 0.053 Uiso 1 1 calc R U
Cl3S Cl 0.21502(9) 0.70777(8) 0.85181(7) 0.0453(3) Uani 1 1 d . .
Cl4S Cl 0.16013(10) 0.93524(8) 0.87676(7) 0.0455(3) Uani 1 1 d . .
C2S C 0.2715(4) 0.8415(3) 0.8431(3) 0.0372(9) Uani 1 1 d . .
H2S1 H 0.2801 0.8321 0.7841 0.045 Uiso 1 1 calc R U
H2S2 H 0.3629 0.8748 0.8768 0.045 Uiso 1 1 calc R U

loop_
_atom_site_aniso_label
_atom_site_aniso_U_11
_atom_site_aniso_U_22
_atom_site_aniso_U_33
_atom_site_aniso_U_23
_atom_site_aniso_U_13
_atom_site_aniso_U_12
Pd1 0.01111(11) 0.01652(13) 0.01085(12) 0.00702(9) 0.00172(8) 0.00431(9)
Cl1 0.0208(4) 0.0171(4) 0.0192(4) 0.0063(3) 0.0026(3) 0.0075(3)
Cl2 0.0172(3) 0.0239(4) 0.0122(4) 0.0065(3) 0.0012(3) 0.0106(3)
P1 0.0094(3) 0.0135(4) 0.0102(4) 0.0056(3) 0.0023(3) 0.0027(3)
P2 0.0102(3) 0.0142(4) 0.0112(4) 0.0059(3) 0.0021(3) 0.0020(3)
N1 0.0096(11) 0.0140(13) 0.0116(12) 0.0055(10) 0.0027(9) 0.0021(10)
B3 0.0142(16) 0.0158(19) 0.0155(18) 0.0049(15) 0.0008(13) 0.0017(14)
B4 0.0154(16) 0.0161(19) 0.0175(18) 0.0085(15) 0.0019(13) 0.0007(14)
B5 0.0098(15) 0.021(2) 0.0124(17) 0.0057(15) 0.0028(13) 0.0047(14)
B6 0.0114(15) 0.0162(18) 0.0122(17) 0.0045(14) 0.0006(12) 0.0042(13)
B7 0.0108(16) 0.017(2) 0.024(2) 0.0042(16) 0.0011(14) -0.0002(14)
B8 0.0125(16) 0.021(2) 0.024(2) 0.0111(16) 0.0030(14) 0.0006(14)
B9 0.0122(16) 0.024(2) 0.0186(19) 0.0089(16) 0.0027(13) 0.0022(14)
B10 0.0113(16) 0.025(2) 0.0173(18) 0.0079(16) 0.0017(13) 0.0044(14)
B11 0.0100(15) 0.023(2) 0.0174(18) 0.0051(15) 0.0020(13) 0.0022(14)
B12 0.0115(16) 0.026(2) 0.0185(19) 0.0076(16) 0.0037(13) 0.0022(15)
C1 0.0088(13) 0.0151(16) 0.0100(14) 0.0035(12) 0.0010(11) 0.0030(11)
C2 0.0126(14) 0.0184(17) 0.0131(15) 0.0025(13) 0.0009(11) 0.0008(12)
C3 0.0201(15) 0.0259(19) 0.0117(15) 0.0063(14) 0.0024(12) 0.0054(14)
C4 0.0102(13) 0.0140(16) 0.0133(15) 0.0066(12) 0.0031(11) 0.0032(11)
C5 0.0086(13) 0.0143(16) 0.0174(16) 0.0043(13) -0.0014(11) 0.0020(12)
C6 0.0262(17) 0.0221(19) 0.0179(17) 0.0054(14) 0.0025(13) 0.0051(14)
C7 0.059(3) 0.024(2) 0.022(2) -0.0019(16) 0.0062(17) 0.0110(18)
C8 0.058(3) 0.017(2) 0.037(2) -0.0046(17) -0.0010(19) 0.0125(18)
C9 0.0306(19) 0.0147(18) 0.043(2) 0.0127(17) -0.0049(16) 0.0011(15)
C10 0.0153(15) 0.0185(18) 0.0249(18) 0.0075(14) -0.0002(13) 0.0033(13)
C11 0.0111(13) 0.0110(15) 0.0131(15) 0.0066(12) 0.0003(11) -0.0003(11)
C12 0.0131(14) 0.0188(17) 0.0154(16) 0.0074(13) 0.0051(11) 0.0043(12)
C13 0.0147(14) 0.0221(18) 0.0192(16) 0.0098(14) -0.0008(12) 0.0044(13)
C14 0.0195(15) 0.031(2) 0.0109(15) 0.0110(14) 0.0013(12) 0.0013(14)
C15 0.0192(15) 0.0237(18) 0.0120(15) 0.0062(13) 0.0071(12) 0.0044(13)
C16 0.0115(13) 0.0172(17) 0.0166(16) 0.0089(13) 0.0024(11) 0.0029(12)
C17 0.0154(14) 0.0122(16) 0.0175(16) 0.0074(13) 0.0028(12) 0.0047(12)
C18 0.0190(15) 0.0193(18) 0.0186(17) 0.0075(14) 0.0009(12) 0.0023(13)
C19 0.0275(17) 0.0205(18) 0.0148(17) 0.0030(14) -0.0046(13) 0.0027(14)
C20 0.0386(19) 0.0207(19) 0.0120(16) 0.0047(14) 0.0053(14) 0.0096(15)
C21 0.0244(16) 0.0214(18) 0.0206(17) 0.0088(14) 0.0105(13) 0.0101(14)
C22 0.0180(15) 0.0209(18) 0.0143(16) 0.0087(13) 0.0040(12) 0.0073(13)
C23 0.0133(14) 0.0193(17) 0.0111(15) 0.0059(13) 0.0000(11) -0.0016(12)
C24 0.0181(15) 0.0229(19) 0.0222(18) 0.0083(14) 0.0013(13) 0.0020(13)
C25 0.0263(18) 0.0220(19) 0.0293(19) 0.0134(16) -0.0004(14) -0.0095(15)
C26 0.0240(18) 0.036(2) 0.032(2) 0.0187(18) 0.0081(15) -0.0093(16)
C27 0.0242(18) 0.044(3) 0.043(2) 0.019(2) 0.0202(16) 0.0043(17)
C28 0.0202(16) 0.026(2) 0.031(2) 0.0132(16) 0.0116(14) 0.0054(14)
Cl1S 0.0568(7) 0.0470(7) 0.0555(7) 0.0183(6) 0.0252(5) 0.0137(5)
Cl2S 0.0393(5) 0.0385(6) 0.0422(6) 0.0112(5) -0.0021(4) 0.0125(4)
C1S 0.067(3) 0.027(2) 0.044(3) 0.0186(19) 0.012(2) 0.013(2)
Cl3S 0.0306(5) 0.0348(6) 0.0768(8) 0.0263(5) 0.0081(5) 0.0086(4)
Cl4S 0.0492(6) 0.0324(6) 0.0522(6) 0.0072(5) 0.0037(5) 0.0169(5)
C2S 0.032(2) 0.033(2) 0.048(2) 0.0141(19) 0.0089(17) 0.0069(17)

loop_
_atom_type_symbol
_atom_type_description
_atom_type_scat_dispersion_real
_atom_type_scat_dispersion_imag
_atom_type_scat_source
C C 0.0033 0.0016 'International Tables Vol C Tables 4.2.6.8 and 6.1.1.4'
H H 0.0000 0.0000 'International Tables Vol C Tables 4.2.6.8 and 6.1.1.4'
B B 0.0013 0.0007 'International Tables Vol C Tables 4.2.6.8 and 6.1.1.4'
N N 0.0061 0.0033 'International Tables Vol C Tables 4.2.6.8 and 6.1.1.4'
P P 0.1023 0.0942 'International Tables Vol C Tables 4.2.6.8 and 6.1.1.4'
Cl Cl 0.1484 0.1585 'International Tables Vol C Tables 4.2.6.8 and 6.1.1.4'
Pd Pd -0.9988 1.0072 'International Tables Vol C Tables 4.2.6.8 and 6.1.1.4'

loop_
_geom_angle_atom_site_label_1
_geom_angle_atom_site_label_2
_geom_angle_atom_site_label_3
_geom_angle
_geom_angle_site_symmetry_3
P2 Pd1 Cl1 92.83(3) .
P2 Pd1 Cl2 90.37(3) .
Cl1 Pd1 Cl2 170.52(3) .
P2 Pd1 Cl2 175.52(3) 2_666
Cl1 Pd1 Cl2 90.70(3) 2_666
Cl2 Pd1 Cl2 85.72(3) 2_666
Pd1 Cl2 Pd1 94.28(3) 2_666
N1 P1 C5 116.85(13) .
N1 P1 C11 116.90(13) .
C5 P1 C11 105.75(13) .
N1 P1 C4 105.14(12) .
C5 P1 C4 106.71(13) .
C11 P1 C4 104.36(13) .
C23 P2 C17 107.03(13) .
C23 P2 C4 104.42(13) .
C17 P2 C4 105.39(13) .
C23 P2 Pd1 105.57(9) .
C17 P2 Pd1 120.35(9) .
C4 P2 Pd1 112.88(9) .
C1 N1 P1 127.5(2) .
C2 B3 C1 61.36(17) .
C2 B3 B8 105.5(2) .
C1 B3 B8 105.6(2) .
C2 B3 B7 58.60(18) .
C1 B3 B7 108.2(2) .
B8 B3 B7 60.08(19) .
C2 B3 B4 106.3(2) .
C1 B3 B4 57.38(17) .
B8 B3 B4 59.97(19) .
B7 B3 B4 108.2(2) .
C2 B3 H3 122.8 .
C1 B3 H3 122.4 .
B8 B3 H3 123.1 .
B7 B3 H3 121.3 .
B4 B3 H3 122.6 .
C1 B4 B8 107.8(2) .
C1 B4 B9 106.4(2) .
B8 B4 B9 60.66(19) .
C1 B4 B3 60.58(18) .
B8 B4 B3 59.51(19) .
B9 B4 B3 107.7(2) .
C1 B4 B5 58.28(18) .
B8 B4 B5 108.3(2) .
B9 B4 B5 59.89(19) .
B3 B4 B5 107.3(2) .
C1 B4 H4 122.6 .
B8 B4 H4 121.3 .
B9 B4 H4 122.0 .
B3 B4 H4 121.8 .
B5 B4 H4 122.3 .
C1 B5 B10 107.7(2) .
C1 B5 B6 60.16(17) .
B10 B5 B6 60.28(18) .
C1 B5 B9 106.3(2) .
B10 B5 B9 60.32(19) .
B6 B5 B9 108.1(2) .
C1 B5 B4 58.33(18) .
B10 B5 B4 107.9(2) .
B6 B5 B4 107.1(2) .
B9 B5 B4 59.71(19) .
C1 B5 H5 122.8 .
B10 B5 H5 121.3 .
B6 B5 H5 121.6 .
B9 B5 H5 122.1 .
B4 B5 H5 122.5 .
C2 B6 C1 61.70(17) .
C2 B6 B5 106.8(2) .
C1 B6 B5 57.96(17) .
C2 B6 B10 104.9(2) .
C1 B6 B10 105.7(2) .
B5 B6 B10 59.85(18) .
C2 B6 B11 58.05(18) .
C1 B6 B11 108.0(2) .
B5 B6 B11 108.0(2) .
B10 B6 B11 59.68(19) .
C2 B6 H6 122.8 .
C1 B6 H6 122.0 .
B5 B6 H6 122.3 .
B10 B6 H6 123.4 .
B11 B6 H6 121.8 .
C2 B7 B11 58.34(18) .
C2 B7 B12 105.4(3) .
B11 B7 B12 60.3(2) .
C2 B7 B8 105.0(2) .
B11 B7 B8 108.2(3) .
B12 B7 B8 60.5(2) .
C2 B7 B3 58.56(18) .
B11 B7 B3 107.0(2) .
B12 B7 B3 107.8(2) .
B8 B7 B3 59.53(18) .
C2 B7 H7 124.5 .
B11 B7 H7 121.8 .
B12 B7 H7 121.8 .
B8 B7 H7 122.1 .
B3 B7 H7 122.2 .
B3 B8 B4 60.52(19) .
B3 B8 B7 60.39(18) .
B4 B8 B7 108.9(2) .
B3 B8 B12 107.7(2) .
B4 B8 B12 107.9(3) .
B7 B8 B12 59.57(19) .
B3 B8 B9 107.7(2) .
B4 B8 B9 59.69(19) .
B7 B8 B9 107.6(2) .
B12 B8 B9 59.79(19) .
B3 B8 H8 121.6 .
B4 B8 H8 121.3 .
B7 B8 H8 121.5 .
B12 B8 H8 122.1 .
B9 B8 H8 122.2 .
B4 B9 B5 60.40(19) .
B4 B9 B10 107.8(2) .
B5 B9 B10 59.58(19) .
B4 B9 B12 108.0(2) .
B5 B9 B12 108.2(2) .
B10 B9 B12 60.33(19) .
B4 B9 B8 59.66(19) .
B5 B9 B8 107.9(2) .
B10 B9 B8 107.8(2) .
B12 B9 B8 59.93(19) .
B4 B9 H9 121.7 .
B5 B9 H9 121.6 .
B10 B9 H9 121.9 .
B12 B9 H9 121.5 .
B8 B9 H9 122.0 .
B5 B10 B11 108.5(2) .
B5 B10 B6 59.87(18) .
B11 B10 B6 60.32(19) .
B5 B10 B9 60.10(18) .
B11 B10 B9 107.8(3) .
B6 B10 B9 107.6(2) .
B5 B10 B12 108.3(2) .
B11 B10 B12 59.9(2) .
B6 B10 B12 107.9(2) .
B9 B10 B12 59.9(2) .
B5 B10 H10 121.4 .
B11 B10 H10 121.5 .
B6 B10 H10 121.9 .
B9 B10 H10 122.0 .
B12 B10 H10 121.8 .
C2 B11 B7 59.08(18) .
C2 B11 B10 105.8(2) .
B7 B11 B10 108.6(2) .
C2 B11 B12 105.6(2) .
B7 B11 B12 59.9(2) .
B10 B11 B12 60.7(2) .
C2 B11 B6 58.88(18) .
B7 B11 B6 108.0(2) .
B10 B11 B6 60.00(19) .
B12 B11 B6 108.2(2) .
C2 B11 H11 124.0 .
B7 B11 H11 121.4 .
B10 B11 H11 121.7 .
B12 B11 H11 122.0 .
B6 B11 H11 121.6 .
B7 B12 B11 59.8(2) .
B7 B12 B9 108.3(2) .
B11 B12 B9 107.4(2) .
B7 B12 B8 59.93(19) .
B11 B12 B8 107.3(2) .
B9 B12 B8 60.28(19) .
B7 B12 B10 107.6(2) .
B11 B12 B10 59.5(2) .
B9 B12 B10 59.79(19) .
B8 B12 B10 107.6(2) .
B7 B12 H12 121.7 .
B11 B12 H12 122.3 .
B9 B12 H12 121.6 .
B8 B12 H12 121.9 .
B10 B12 H12 122.1 .
N1 C1 B5 122.5(2) .
N1 C1 B4 127.3(2) .
B5 C1 B4 63.39(19) .
N1 C1 B6 114.2(2) .
B5 C1 B6 61.88(18) .
B4 C1 B6 112.5(2) .
N1 C1 B3 121.3(2) .
B5 C1 B3 112.5(2) .
B4 C1 B3 62.04(19) .
B6 C1 B3 108.4(2) .
N1 C1 C2 117.2(2) .
B5 C1 C2 107.3(2) .
B4 C1 C2 107.2(2) .
B6 C1 C2 58.35(16) .
B3 C1 C2 57.91(17) .
C3 C2 B11 122.0(2) .
C3 C2 B3 117.2(2) .
B11 C2 B3 113.9(2) .
C3 C2 B7 122.0(3) .
B11 C2 B7 62.58(19) .
B3 C2 B7 62.83(19) .
C3 C2 B6 116.8(3) .
B11 C2 B6 63.07(19) .
B3 C2 B6 112.2(2) .
B7 C2 B6 114.2(2) .
C3 C2 C1 117.0(2) .
B11 C2 C1 110.6(2) .
B3 C2 C1 60.74(17) .
B7 C2 C1 111.1(2) .
B6 C2 C1 59.95(16) .
C2 C3 H3A 109.5 .
C2 C3 H3B 109.5 .
H3A C3 H3B 109.5 .
C2 C3 H3C 109.5 .
H3A C3 H3C 109.5 .
H3B C3 H3C 109.5 .
P1 C4 P2 115.97(14) .
P1 C4 H4A 108.3 .
P2 C4 H4A 108.3 .
P1 C4 H4B 108.3 .
P2 C4 H4B 108.3 .
H4A C4 H4B 107.4 .
C10 C5 C6 119.4(3) .
C10 C5 P1 120.0(2) .
C6 C5 P1 120.2(2) .
C7 C6 C5 119.9(3) .
C7 C6 H6A 120.1 .
C5 C6 H6A 120.1 .
C6 C7 C8 120.3(3) .
C6 C7 H7A 119.8 .
C8 C7 H7A 119.8 .
C9 C8 C7 120.0(3) .
C9 C8 H8A 120.0 .
C7 C8 H8A 120.0 .
C8 C9 C10 120.5(3) .
C8 C9 H9A 119.8 .
C10 C9 H9A 119.8 .
C5 C10 C9 119.9(3) .
C5 C10 H10A 120.0 .
C9 C10 H10A 120.0 .
C16 C11 C12 119.5(3) .
C16 C11 P1 119.7(2) .
C12 C11 P1 120.5(2) .
C13 C12 C11 119.6(3) .
C13 C12 H12A 120.2 .
C11 C12 H12A 120.2 .
C12 C13 C14 120.4(3) .
C12 C13 H13 119.8 .
C14 C13 H13 119.8 .
C13 C14 C15 120.1(3) .
C13 C14 H14 119.9 .
C15 C14 H14 119.9 .
C16 C15 C14 120.0(3) .
C16 C15 H15 120.0 .
C14 C15 H15 120.0 .
C15 C16 C11 120.3(3) .
C15 C16 H16 119.8 .
C11 C16 H16 119.8 .
C22 C17 C18 120.0(3) .
C22 C17 P2 121.7(2) .
C18 C17 P2 118.3(2) .
C19 C18 C17 119.9(3) .
C19 C18 H18 120.1 .
C17 C18 H18 120.1 .
C18 C19 C20 119.9(3) .
C18 C19 H19 120.0 .
C20 C19 H19 120.0 .
C21 C20 C19 120.3(3) .
C21 C20 H20 119.9 .
C19 C20 H20 119.9 .
C20 C21 C22 120.4(3) .
C20 C21 H21 119.8 .
C22 C21 H21 119.8 .
C21 C22 C17 119.5(3) .
C21 C22 H22 120.2 .
C17 C22 H22 120.2 .
C28 C23 C24 119.2(3) .
C28 C23 P2 124.1(2) .
C24 C23 P2 116.6(2) .
C25 C24 C23 120.3(3) .
C25 C24 H24 119.9 .
C23 C24 H24 119.9 .
C24 C25 C26 120.0(3) .
C24 C25 H25 120.0 .
C26 C25 H25 120.0 .
C27 C26 C25 120.0(3) .
C27 C26 H26 120.0 .
C25 C26 H26 120.0 .
C26 C27 C28 120.3(3) .
C26 C27 H27 119.9 .
C28 C27 H27 119.9 .
C23 C28 C27 120.2(3) .
C23 C28 H28 119.9 .
C27 C28 H28 119.9 .
Cl1S C1S Cl2S 112.1(2) .
Cl1S C1S H1S1 109.2 .
Cl2S C1S H1S1 109.2 .
Cl1S C1S H1S2 109.2 .
Cl2S C1S H1S2 109.2 .
H1S1 C1S H1S2 107.9 .
Cl3S C2S Cl4S 112.1(2) .
Cl3S C2S H2S1 109.2 .
Cl4S C2S H2S1 109.2 .
Cl3S C2S H2S2 109.2 .
Cl4S C2S H2S2 109.2 .
H2S1 C2S H2S2 107.9 .

loop_
_geom_bond_atom_site_label_1
_geom_bond_atom_site_label_2
_geom_bond_distance
_geom_bond_site_symmetry_2
Pd1 P2 2.2099(7) .
Pd1 Cl1 2.2853(8) .
Pd1 Cl2 2.3486(8) .
Pd1 Cl2 2.4209(7) 2_666
Cl2 Pd1 2.4208(7) 2_666
P1 N1 1.586(2) .
P1 C5 1.801(3) .
P1 C11 1.806(3) .
P1 C4 1.815(3) .
P2 C23 1.812(3) .
P2 C17 1.816(3) .
P2 C4 1.824(3) .
N1 C1 1.388(3) .
B3 C2 1.707(4) .
B3 C1 1.758(4) .
B3 B8 1.765(5) .
B3 B7 1.780(4) .
B3 B4 1.783(5) .
B3 H3 1.1200 .
B4 C1 1.700(4) .
B4 B8 1.773(5) .
B4 B9 1.774(5) .
B4 B5 1.786(5) .
B4 H4 1.1200 .
B5 C1 1.699(4) .
B5 B10 1.767(4) .
B5 B6 1.768(4) .
B5 B9 1.777(5) .
B5 H5 1.1200 .
B6 C2 1.710(4) .
B6 C1 1.739(4) .
B6 B10 1.775(5) .
B6 B11 1.781(5) .
B6 H6 1.1200 .
B7 C2 1.708(5) .
B7 B11 1.767(5) .
B7 B12 1.768(5) .
B7 B8 1.775(5) .
B7 H7 1.1200 .
B8 B12 1.785(5) .
B8 B9 1.791(5) .
B8 H8 1.1200 .
B9 B10 1.781(5) .
B9 B12 1.782(5) .
B9 H9 1.1200 .
B10 B11 1.769(5) .
B10 B12 1.790(5) .
B10 H10 1.1200 .
B11 C2 1.695(4) .
B11 B12 1.777(5) .
B11 H11 1.1200 .
B12 H12 1.1200 .
C1 C2 1.769(4) .
C2 C3 1.499(4) .
C3 H3A 0.9800 .
C3 H3B 0.9800 .
C3 H3C 0.9800 .
C4 H4A 0.9900 .
C4 H4B 0.9900 .
C5 C10 1.382(4) .
C5 C6 1.408(4) .
C6 C7 1.372(5) .
C6 H6A 0.9500 .
C7 C8 1.387(5) .
C7 H7A 0.9500 .
C8 C9 1.372(5) .
C8 H8A 0.9500 .
C9 C10 1.388(4) .
C9 H9A 0.9500 .
C10 H10A 0.9500 .
C11 C16 1.390(4) .
C11 C12 1.405(4) .
C12 C13 1.383(4) .
C12 H12A 0.9500 .
C13 C14 1.383(4) .
C13 H13 0.9500 .
C14 C15 1.390(4) .
C14 H14 0.9500 .
C15 C16 1.382(4) .
C15 H15 0.9500 .
C16 H16 0.9500 .
C17 C22 1.390(4) .
C17 C18 1.396(4) .
C18 C19 1.383(4) .
C18 H18 0.9500 .
C19 C20 1.385(4) .
C19 H19 0.9500 .
C20 C21 1.379(4) .
C20 H20 0.9500 .
C21 C22 1.385(4) .
C21 H21 0.9500 .
C22 H22 0.9500 .
C23 C28 1.381(4) .
C23 C24 1.397(4) .
C24 C25 1.381(4) .
C24 H24 0.9500 .
C25 C26 1.382(5) .
C25 H25 0.9500 .
C26 C27 1.375(5) .
C26 H26 0.9500 .
C27 C28 1.388(4) .
C27 H27 0.9500 .
C28 H28 0.9500 .
Cl1S C1S 1.761(4) .
Cl2S C1S 1.762(4) .
C1S H1S1 0.9900 .
C1S H1S2 0.9900 .
Cl3S C2S 1.749(4) .
Cl4S C2S 1.750(4) .
C2S H2S1 0.9900 .
C2S H2S2 0.9900 .

loop_
_geom_torsion_atom_site_label_1
_geom_torsion_atom_site_label_2
_geom_torsion_atom_site_label_3
_geom_torsion_atom_site_label_4
_geom_torsion
C5 P1 N1 C1 56.7(3)
C11 P1 N1 C1 -70.0(3)
C4 P1 N1 C1 174.8(2)
C2 B3 B4 C1 -38.8(2)
B8 B3 B4 C1 -137.6(2)
B7 B3 B4 C1 -100.4(2)
C2 B3 B4 B8 98.8(2)
C1 B3 B4 B8 137.6(2)
B7 B3 B4 B8 37.2(2)
C2 B3 B4 B9 60.5(3)
C1 B3 B4 B9 99.2(2)
B8 B3 B4 B9 -38.3(2)
B7 B3 B4 B9 -1.2(3)
C2 B3 B4 B5 -2.6(3)
C1 B3 B4 B5 36.14(19)
B8 B3 B4 B5 -101.4(2)
B7 B3 B4 B5 -64.3(3)
B8 B4 B5 C1 -100.0(2)
B9 B4 B5 C1 -137.9(2)
B3 B4 B5 C1 -37.2(2)
C1 B4 B5 B10 100.2(2)
B8 B4 B5 B10 0.2(3)
B9 B4 B5 B10 -37.7(2)
B3 B4 B5 B10 63.1(3)
C1 B4 B5 B6 36.7(2)
B8 B4 B5 B6 -63.3(3)
B9 B4 B5 B6 -101.3(2)
B3 B4 B5 B6 -0.5(3)
C1 B4 B5 B9 137.9(2)
B8 B4 B5 B9 38.0(2)
B3 B4 B5 B9 100.8(2)
C1 B5 B6 C2 39.3(2)
B10 B5 B6 C2 -97.7(2)
B9 B5 B6 C2 -59.5(3)
B4 B5 B6 C2 3.4(3)
B10 B5 B6 C1 -137.0(3)
B9 B5 B6 C1 -98.8(3)
B4 B5 B6 C1 -35.9(2)
C1 B5 B6 B10 137.0(3)
B9 B5 B6 B10 38.2(2)
B4 B5 B6 B10 101.2(3)
C1 B5 B6 B11 100.4(2)
B10 B5 B6 B11 -36.6(2)
B9 B5 B6 B11 1.6(3)
B4 B5 B6 B11 64.5(3)
C1 B3 B7 C2 37.6(2)
B8 B3 B7 C2 135.4(3)
B4 B3 B7 C2 98.3(3)
C2 B3 B7 B11 -34.0(2)
C1 B3 B7 B11 3.6(3)
B8 B3 B7 B11 101.5(3)
B4 B3 B7 B11 64.4(3)
C2 B3 B7 B12 -97.5(3)
C1 B3 B7 B12 -59.9(3)
B8 B3 B7 B12 38.0(2)
B4 B3 B7 B12 0.8(3)
C2 B3 B7 B8 -135.4(3)
C1 B3 B7 B8 -97.8(3)
B4 B3 B7 B8 -37.1(2)
C2 B3 B8 B4 -100.1(2)
C1 B3 B8 B4 -36.1(2)
B7 B3 B8 B4 -138.5(3)
C2 B3 B8 B7 38.4(2)
C1 B3 B8 B7 102.4(2)
B4 B3 B8 B7 138.5(3)
C2 B3 B8 B12 0.9(3)
C1 B3 B8 B12 64.9(3)
B7 B3 B8 B12 -37.5(2)
B4 B3 B8 B12 101.0(3)
C2 B3 B8 B9 -62.2(3)
C1 B3 B8 B9 1.8(3)
B7 B3 B8 B9 -100.6(3)
B4 B3 B8 B9 37.9(2)
C1 B4 B8 B3 38.1(2)
B9 B4 B8 B3 137.3(2)
B5 B4 B8 B3 99.7(2)
C1 B4 B8 B7 0.6(3)
B9 B4 B8 B7 99.8(3)
B3 B4 B8 B7 -37.5(2)
B5 B4 B8 B7 62.2(3)
C1 B4 B8 B12 -62.5(3)
B9 B4 B8 B12 36.7(2)
B3 B4 B8 B12 -100.6(3)
B5 B4 B8 B12 -0.9(3)
C1 B4 B8 B9 -99.2(3)
B3 B4 B8 B9 -137.3(2)
B5 B4 B8 B9 -37.6(2)
C2 B7 B8 B3 -38.3(2)
B11 B7 B8 B3 -99.4(3)
B12 B7 B8 B3 -137.7(3)
C2 B7 B8 B4 -0.8(3)
B11 B7 B8 B4 -61.8(3)
B12 B7 B8 B4 -100.2(3)
B3 B7 B8 B4 37.5(2)
C2 B7 B8 B12 99.4(3)
B11 B7 B8 B12 38.3(2)
B3 B7 B8 B12 137.7(3)
C2 B7 B8 B9 62.4(3)
B11 B7 B8 B9 1.4(3)
B12 B7 B8 B9 -37.0(2)
B3 B7 B8 B9 100.7(3)
C1 B4 B9 B5 -36.4(2)
B8 B4 B9 B5 -137.9(2)
B3 B4 B9 B5 -100.1(2)
C1 B4 B9 B10 1.0(3)
B8 B4 B9 B10 -100.5(3)
B3 B4 B9 B10 -62.7(3)
B5 B4 B9 B10 37.4(2)
C1 B4 B9 B12 64.7(3)
B8 B4 B9 B12 -36.8(2)
B3 B4 B9 B12 1.0(3)
B5 B4 B9 B12 101.2(3)
C1 B4 B9 B8 101.5(2)
B3 B4 B9 B8 37.8(2)
B5 B4 B9 B8 137.9(2)
C1 B5 B9 B4 36.4(2)
B10 B5 B9 B4 137.9(3)
B6 B5 B9 B4 99.7(2)
C1 B5 B9 B10 -101.5(2)
B6 B5 B9 B10 -38.2(2)
B4 B5 B9 B10 -137.9(3)
C1 B5 B9 B12 -64.4(3)
B10 B5 B9 B12 37.1(2)
B6 B5 B9 B12 -1.1(3)
B4 B5 B9 B12 -100.8(3)
C1 B5 B9 B8 -1.0(3)
B10 B5 B9 B8 100.5(3)
B6 B5 B9 B8 62.3(3)
B4 B5 B9 B8 -37.4(2)
B3 B8 B9 B4 -38.3(2)
B7 B8 B9 B4 -102.0(3)
B12 B8 B9 B4 -138.9(3)
B3 B8 B9 B5 -0.5(3)
B4 B8 B9 B5 37.8(2)
B7 B8 B9 B5 -64.2(3)
B12 B8 B9 B5 -101.1(3)
B3 B8 B9 B10 62.4(3)
B4 B8 B9 B10 100.7(3)
B7 B8 B9 B10 -1.3(3)
B12 B8 B9 B10 -38.2(2)
B3 B8 B9 B12 100.6(3)
B4 B8 B9 B12 138.9(3)
B7 B8 B9 B12 36.9(2)
C1 B5 B10 B11 -1.3(3)
B6 B5 B10 B11 37.0(2)
B9 B5 B10 B11 -100.4(3)
B4 B5 B10 B11 -62.9(3)
C1 B5 B10 B6 -38.4(2)
B9 B5 B10 B6 -137.4(3)
B4 B5 B10 B6 -99.9(3)
C1 B5 B10 B9 99.0(3)
B6 B5 B10 B9 137.4(3)
B4 B5 B10 B9 37.5(2)
C1 B5 B10 B12 62.1(3)
B6 B5 B10 B12 100.5(3)
B9 B5 B10 B12 -36.9(2)
B4 B5 B10 B12 0.6(3)
C2 B6 B10 B5 101.1(2)
C1 B6 B10 B5 36.9(2)
B11 B6 B10 B5 138.9(3)
C2 B6 B10 B11 -37.8(2)
C1 B6 B10 B11 -102.0(2)
B5 B6 B10 B11 -138.9(3)
C2 B6 B10 B9 63.1(3)
C1 B6 B10 B9 -1.1(3)
B5 B6 B10 B9 -38.0(2)
B11 B6 B10 B9 100.9(3)
C2 B6 B10 B12 -0.1(3)
C1 B6 B10 B12 -64.3(3)
B5 B6 B10 B12 -101.2(2)
B11 B6 B10 B12 37.7(2)
B4 B9 B10 B5 -37.8(2)
B12 B9 B10 B5 -138.8(2)
B8 B9 B10 B5 -100.7(2)
B4 B9 B10 B11 63.8(3)
B5 B9 B10 B11 101.5(3)
B12 B9 B10 B11 -37.2(2)
B8 B9 B10 B11 0.8(3)
B4 B9 B10 B6 0.1(3)
B5 B9 B10 B6 37.9(2)
B12 B9 B10 B6 -100.9(3)
B8 B9 B10 B6 -62.9(3)
B4 B9 B10 B12 101.0(3)
B5 B9 B10 B12 138.8(2)
B8 B9 B10 B12 38.0(2)
B12 B7 B11 C2 135.2(2)
B8 B7 B11 C2 96.8(2)
B3 B7 B11 C2 34.0(2)
C2 B7 B11 B10 -97.7(2)
B12 B7 B11 B10 37.5(2)
B8 B7 B11 B10 -0.9(3)
B3 B7 B11 B10 -63.6(3)
C2 B7 B11 B12 -135.2(2)
B8 B7 B11 B12 -38.4(2)
B3 B7 B11 B12 -101.2(3)
C2 B7 B11 B6 -34.1(2)
B12 B7 B11 B6 101.1(3)
B8 B7 B11 B6 62.7(3)
B3 B7 B11 B6 -0.1(3)
B5 B10 B11 C2 1.6(3)
B6 B10 B11 C2 38.4(2)
B9 B10 B11 C2 -62.0(3)
B12 B10 B11 C2 -99.3(3)
B5 B10 B11 B7 63.7(3)
B6 B10 B11 B7 100.5(2)
B9 B10 B11 B7 0.0(3)
B12 B10 B11 B7 -37.2(2)
B5 B10 B11 B12 100.8(3)
B6 B10 B11 B12 137.7(2)
B9 B10 B11 B12 37.2(2)
B5 B10 B11 B6 -36.8(2)
B9 B10 B11 B6 -100.5(2)
B12 B10 B11 B6 -137.7(2)
C1 B6 B11 C2 -37.7(2)
B5 B6 B11 C2 -99.0(2)
B10 B6 B11 C2 -135.7(2)
C2 B6 B11 B7 34.2(2)
C1 B6 B11 B7 -3.5(3)
B5 B6 B11 B7 -64.8(3)
B10 B6 B11 B7 -101.5(3)
C2 B6 B11 B10 135.7(2)
C1 B6 B11 B10 98.0(2)
B5 B6 B11 B10 36.7(2)
C2 B6 B11 B12 97.5(3)
C1 B6 B11 B12 59.8(3)
B5 B6 B11 B12 -1.5(3)
B10 B6 B11 B12 -38.2(2)
C2 B7 B12 B11 38.5(2)
B8 B7 B12 B11 137.3(2)
B3 B7 B12 B11 99.8(3)
C2 B7 B12 B9 -61.5(3)
B11 B7 B12 B9 -100.0(3)
B8 B7 B12 B9 37.3(2)
B3 B7 B12 B9 -0.2(3)
C2 B7 B12 B8 -98.8(2)
B11 B7 B12 B8 -137.3(2)
B3 B7 B12 B8 -37.5(2)
C2 B7 B12 B10 1.7(3)
B11 B7 B12 B10 -36.8(2)
B8 B7 B12 B10 100.5(2)
B3 B7 B12 B10 63.0(3)
C2 B11 B12 B7 -38.9(2)
B10 B11 B12 B7 -138.5(2)
B6 B11 B12 B7 -100.6(2)
C2 B11 B12 B9 62.6(3)
B7 B11 B12 B9 101.4(3)
B10 B11 B12 B9 -37.1(2)
B6 B11 B12 B9 0.8(3)
C2 B11 B12 B8 -0.9(3)
B7 B11 B12 B8 37.9(2)
B10 B11 B12 B8 -100.6(3)
B6 B11 B12 B8 -62.7(3)
C2 B11 B12 B10 99.6(2)
B7 B11 B12 B10 138.5(2)
B6 B11 B12 B10 37.9(2)
B4 B9 B12 B7 -0.5(3)
B5 B9 B12 B7 63.4(3)
B10 B9 B12 B7 100.1(3)
B8 B9 B12 B7 -37.2(2)
B4 B9 B12 B11 -63.7(3)
B5 B9 B12 B11 0.2(3)
B10 B9 B12 B11 37.0(2)
B8 B9 B12 B11 -100.4(3)
B4 B9 B12 B8 36.7(2)
B5 B9 B12 B8 100.6(3)
B10 B9 B12 B8 137.3(2)
B4 B9 B12 B10 -100.7(3)
B5 B9 B12 B10 -36.8(2)
B8 B9 B12 B10 -137.3(2)
B3 B8 B12 B7 37.9(2)
B4 B8 B12 B7 101.8(3)
B9 B8 B12 B7 138.5(3)
B3 B8 B12 B11 0.0(3)
B4 B8 B12 B11 63.9(3)
B7 B8 B12 B11 -37.9(2)
B9 B8 B12 B11 100.6(3)
B3 B8 B12 B9 -100.6(3)
B4 B8 B12 B9 -36.6(2)
B7 B8 B12 B9 -138.5(3)
B3 B8 B12 B10 -62.6(3)
B4 B8 B12 B10 1.3(3)
B7 B8 B12 B10 -100.5(3)
B9 B8 B12 B10 37.9(2)
B5 B10 B12 B7 -64.3(3)
B11 B10 B12 B7 36.9(2)
B6 B10 B12 B7 -1.0(3)
B9 B10 B12 B7 -101.3(3)
B5 B10 B12 B11 -101.3(3)
B6 B10 B12 B11 -37.9(2)
B9 B10 B12 B11 -138.3(2)
B5 B10 B12 B9 37.0(2)
B11 B10 B12 B9 138.3(2)
B6 B10 B12 B9 100.3(2)
B5 B10 B12 B8 -1.1(3)
B11 B10 B12 B8 100.1(3)
B6 B10 B12 B8 62.2(3)
B9 B10 B12 B8 -38.1(2)
P1 N1 C1 B5 103.0(3)
P1 N1 C1 B4 23.6(4)
P1 N1 C1 B6 173.94(19)
P1 N1 C1 B3 -53.4(3)
P1 N1 C1 C2 -120.6(2)
B10 B5 C1 N1 140.6(3)
B6 B5 C1 N1 102.1(3)
B9 B5 C1 N1 -156.1(2)
B4 B5 C1 N1 -119.0(3)
B10 B5 C1 B4 -100.4(3)
B6 B5 C1 B4 -138.9(2)
B9 B5 C1 B4 -37.1(2)
B10 B5 C1 B6 38.4(2)
B9 B5 C1 B6 101.8(2)
B4 B5 C1 B6 138.9(2)
B10 B5 C1 B3 -61.2(3)
B6 B5 C1 B3 -99.6(2)
B9 B5 C1 B3 2.2(3)
B4 B5 C1 B3 39.3(2)
B10 B5 C1 C2 0.5(3)
B6 B5 C1 C2 -37.9(2)
B9 B5 C1 C2 63.9(3)
B4 B5 C1 C2 101.0(2)
B8 B4 C1 N1 -147.2(3)
B9 B4 C1 N1 149.1(3)
B3 B4 C1 N1 -109.6(3)
B5 B4 C1 N1 111.9(3)
B8 B4 C1 B5 100.9(2)
B9 B4 C1 B5 37.2(2)
B3 B4 C1 B5 138.5(2)
B8 B4 C1 B6 62.0(3)
B9 B4 C1 B6 -1.7(3)
B3 B4 C1 B6 99.6(2)
B5 B4 C1 B6 -38.9(2)
B8 B4 C1 B3 -37.6(2)
B9 B4 C1 B3 -101.4(2)
B5 B4 C1 B3 -138.5(2)
B8 B4 C1 C2 -0.2(3)
B9 B4 C1 C2 -64.0(3)
B3 B4 C1 C2 37.4(2)
B5 B4 C1 C2 -101.1(2)
C2 B6 C1 N1 108.2(3)
B5 B6 C1 N1 -115.3(3)
B10 B6 C1 N1 -153.0(2)
B11 B6 C1 N1 144.4(2)
C2 B6 C1 B5 -136.5(2)
B10 B6 C1 B5 -37.7(2)
B11 B6 C1 B5 -100.3(3)
C2 B6 C1 B4 -96.9(2)
B5 B6 C1 B4 39.5(2)
B10 B6 C1 B4 1.8(3)
B11 B6 C1 B4 -60.8(3)
C2 B6 C1 B3 -30.3(2)
B5 B6 C1 B3 106.2(2)
B10 B6 C1 B3 68.4(3)
B11 B6 C1 B3 5.8(3)
B5 B6 C1 C2 136.5(2)
B10 B6 C1 C2 98.8(2)
B11 B6 C1 C2 36.1(2)
C2 B3 C1 N1 -104.5(3)
B8 B3 C1 N1 156.0(2)
B7 B3 C1 N1 -140.9(3)
B4 B3 C1 N1 118.7(3)
C2 B3 C1 B5 96.9(2)
B8 B3 C1 B5 -2.5(3)
B7 B3 C1 B5 60.5(3)
B4 B3 C1 B5 -39.8(2)
C2 B3 C1 B4 136.7(2)
B8 B3 C1 B4 37.3(2)
B7 B3 C1 B4 100.4(3)
C2 B3 C1 B6 30.5(2)
B8 B3 C1 B6 -68.9(3)
B7 B3 C1 B6 -5.9(3)
B4 B3 C1 B6 -106.3(2)
B8 B3 C1 C2 -99.4(2)
B7 B3 C1 C2 -36.4(2)
B4 B3 C1 C2 -136.7(2)
B7 B11 C2 C3 112.3(3)
B10 B11 C2 C3 -145.2(3)
B12 B11 C2 C3 151.6(3)
B6 B11 C2 C3 -106.2(3)
B7 B11 C2 B3 -37.6(2)
B10 B11 C2 B3 64.9(3)
B12 B11 C2 B3 1.6(3)
B6 B11 C2 B3 103.8(3)
B10 B11 C2 B7 102.5(3)
B12 B11 C2 B7 39.2(2)
B6 B11 C2 B7 141.5(2)
B7 B11 C2 B6 -141.5(2)
B10 B11 C2 B6 -38.9(2)
B12 B11 C2 B6 -102.2(2)
B7 B11 C2 C1 -103.8(2)
B10 B11 C2 C1 -1.3(3)
B12 B11 C2 C1 -64.5(3)
B6 B11 C2 C1 37.7(2)
C1 B3 C2 C3 107.3(3)
B8 B3 C2 C3 -153.1(3)
B7 B3 C2 C3 -114.0(3)
B4 B3 C2 C3 144.3(3)
C1 B3 C2 B11 -101.2(2)
B8 B3 C2 B11 -1.6(3)
B7 B3 C2 B11 37.5(2)
B4 B3 C2 B11 -64.2(3)
C1 B3 C2 B7 -138.7(2)
B8 B3 C2 B7 -39.1(2)
B4 B3 C2 B7 -101.7(2)
C1 B3 C2 B6 -31.9(2)
B8 B3 C2 B6 67.6(3)
B7 B3 C2 B6 106.8(3)
B4 B3 C2 B6 5.0(3)
B8 B3 C2 C1 99.6(2)
B7 B3 C2 C1 138.7(2)
B4 B3 C2 C1 36.95(19)
B11 B7 C2 C3 -112.3(3)
B12 B7 C2 C3 -151.7(3)
B8 B7 C2 C3 145.3(3)
B3 B7 C2 C3 106.5(3)
B12 B7 C2 B11 -39.4(2)
B8 B7 C2 B11 -102.3(3)
B3 B7 C2 B11 -141.1(2)
B11 B7 C2 B3 141.1(2)
B12 B7 C2 B3 101.7(3)
B8 B7 C2 B3 38.8(2)
B11 B7 C2 B6 37.5(2)
B12 B7 C2 B6 -1.9(3)
B8 B7 C2 B6 -64.8(3)
B3 B7 C2 B6 -103.6(3)
B11 B7 C2 C1 103.0(2)
B12 B7 C2 C1 63.6(3)
B8 B7 C2 C1 0.7(3)
B3 B7 C2 C1 -38.1(2)
C1 B6 C2 C3 -107.2(3)
B5 B6 C2 C3 -144.8(2)
B10 B6 C2 C3 152.8(2)
B11 B6 C2 C3 114.2(3)
C1 B6 C2 B11 138.6(2)
B5 B6 C2 B11 101.0(2)
B10 B6 C2 B11 38.6(2)
C1 B6 C2 B3 32.2(2)
B5 B6 C2 B3 -5.4(3)
B10 B6 C2 B3 -67.8(3)
B11 B6 C2 B3 -106.4(3)
C1 B6 C2 B7 101.3(2)
B5 B6 C2 B7 63.7(3)
B10 B6 C2 B7 1.3(3)
B11 B6 C2 B7 -37.3(2)
B5 B6 C2 C1 -37.57(19)
B10 B6 C2 C1 -100.0(2)
B11 B6 C2 C1 -138.6(2)
N1 C1 C2 C3 3.9(4)
B5 C1 C2 C3 146.3(3)
B4 C1 C2 C3 -146.9(3)
B6 C1 C2 C3 106.9(3)
B3 C1 C2 C3 -107.6(3)
N1 C1 C2 B11 -142.0(3)
B5 C1 C2 B11 0.5(3)
B4 C1 C2 B11 67.2(3)
B6 C1 C2 B11 -39.0(2)
B3 C1 C2 B11 106.5(3)
N1 C1 C2 B3 111.5(3)
B5 C1 C2 B3 -106.1(2)
B4 C1 C2 B3 -39.3(2)
B6 C1 C2 B3 -145.6(2)
N1 C1 C2 B7 150.5(2)
B5 C1 C2 B7 -67.1(3)
B4 C1 C2 B7 -0.3(3)
B6 C1 C2 B7 -106.6(3)
B3 C1 C2 B7 39.0(2)
N1 C1 C2 B6 -102.9(3)
B5 C1 C2 B6 39.5(2)
B4 C1 C2 B6 106.2(2)
B3 C1 C2 B6 145.6(2)
N1 P1 C4 P2 27.25(19)
C5 P1 C4 P2 151.99(15)
C11 P1 C4 P2 -96.33(17)
C23 P2 C4 P1 176.00(15)
C17 P2 C4 P1 63.39(18)
Pd1 P2 C4 P1 -69.85(16)
N1 P1 C5 C10 -97.5(2)
C11 P1 C5 C10 34.5(3)
C4 P1 C5 C10 145.2(2)
N1 P1 C5 C6 74.5(3)
C11 P1 C5 C6 -153.5(2)
C4 P1 C5 C6 -42.7(3)
C10 C5 C6 C7 -0.6(4)
P1 C5 C6 C7 -172.7(3)
C5 C6 C7 C8 1.2(5)
C6 C7 C8 C9 -1.3(6)
C7 C8 C9 C10 0.7(5)
C6 C5 C10 C9 0.1(4)
P1 C5 C10 C9 172.1(2)
C8 C9 C10 C5 -0.1(5)
N1 P1 C11 C16 -11.9(3)
C5 P1 C11 C16 -143.9(2)
C4 P1 C11 C16 103.7(2)
N1 P1 C11 C12 173.3(2)
C5 P1 C11 C12 41.3(3)
C4 P1 C11 C12 -71.1(3)
C16 C11 C12 C13 -1.0(4)
P1 C11 C12 C13 173.9(2)
C11 C12 C13 C14 0.2(4)
C12 C13 C14 C15 0.4(5)
C13 C14 C15 C16 -0.1(5)
C14 C15 C16 C11 -0.7(4)
C12 C11 C16 C15 1.2(4)
P1 C11 C16 C15 -173.7(2)
C23 P2 C17 C22 147.9(2)
C4 P2 C17 C22 -101.3(2)
Pd1 P2 C17 C22 27.6(3)
C23 P2 C17 C18 -36.1(3)
C4 P2 C17 C18 74.6(3)
Pd1 P2 C17 C18 -156.4(2)
C22 C17 C18 C19 0.6(4)
P2 C17 C18 C19 -175.4(2)
C17 C18 C19 C20 -0.7(5)
C18 C19 C20 C21 0.3(5)
C19 C20 C21 C22 0.1(5)
C20 C21 C22 C17 -0.2(5)
C18 C17 C22 C21 -0.2(4)
P2 C17 C22 C21 175.7(2)
C17 P2 C23 C28 120.0(3)
C4 P2 C23 C28 8.6(3)
Pd1 P2 C23 C28 -110.7(3)
C17 P2 C23 C24 -64.9(2)
C4 P2 C23 C24 -176.3(2)
Pd1 P2 C23 C24 64.5(2)
C28 C23 C24 C25 0.0(4)
P2 C23 C24 C25 -175.4(2)
C23 C24 C25 C26 0.3(5)
C24 C25 C26 C27 -0.5(5)
C25 C26 C27 C28 0.3(5)
C24 C23 C28 C27 -0.3(5)
P2 C23 C28 C27 174.8(3)
C26 C27 C28 C23 0.1(5)
